data_7208585
loop_
_publ_author_name
'Kawai, Hidetoshi'
'Hosoda, Daisuke'

_publ_section_title
;
 Assembly of robust two-dimensional sheet structures from crystalline
 ring-fused malonamides via cooperative hydrogen bonding of amide groups
;
_journal_issue 18
_journal_name_full CrystEngComm
_journal_page_first 5717
_journal_paper_doi 10.1039/c2ce26003d
_journal_volume 14
_journal_year 2012
_chemical_formula_moiety 'C11 H11 I N2 O2'
_chemical_formula_sum 'C11 H11 I N2 O2'
_chemical_formula_weight 330.12
_space_group_IT_number 14
_symmetry_cell_setting monoclinic
_symmetry_Int_Tables_number 14
_symmetry_space_group_name_Hall '-P 2ybc'
_symmetry_space_group_name_H-M 'P 1 21/c 1'
_atom_sites_solution_hydrogens geom
_atom_sites_solution_primary direct
_atom_sites_solution_secondary difmap
_cell_angle_alpha 90.0000
_cell_angle_beta 109.536(2)
_cell_angle_gamma 90.0000
_cell_formula_units_Z 4
_cell_length_a 10.5351(16)
_cell_length_b 8.1715(13)
_cell_length_c 14.384(3)
_cell_measurement_reflns_used 2359
_cell_measurement_temperature 153
_cell_measurement_theta_max 25.44
_cell_measurement_theta_min 2.91
_cell_volume 1167.0(4)
_computing_cell_refinement 'SMART (Bruker AXS, 2000)'
_computing_data_collection 'SMART (Bruker AXS, 2000)'
_computing_data_reduction 'SAINT (Bruker AXS, 2003)'
_computing_molecular_graphics 'CrystalStructure 4.0'
_computing_publication_material 'CrystalStructure 4.0 (Rigaku, 2010)'
_computing_structure_refinement 'SHELXL97 (Sheldrick, 2008)'
_computing_structure_solution 'SIR2004 (Burla, et al., 2005)'
_diffrn_ambient_temperature 153
_diffrn_detector_area_resol_mean 8.333
_diffrn_measured_fraction_theta_full 0.972
_diffrn_measured_fraction_theta_max 0.972
_diffrn_measurement_device_type 'Bruker APEX CCD area detector'
_diffrn_measurement_method 'phi and omega scans'
_diffrn_radiation_monochromator graphite
_diffrn_radiation_source 'fine-focus sealed tube'
_diffrn_radiation_type 'Mo K\a'
_diffrn_radiation_wavelength 0.71073
_diffrn_reflns_av_R_equivalents 0.0199
_diffrn_reflns_limit_h_max 13
_diffrn_reflns_limit_h_min -13
_diffrn_reflns_limit_k_max 5
_diffrn_reflns_limit_k_min -10
_diffrn_reflns_limit_l_max 18
_diffrn_reflns_limit_l_min -18
_diffrn_reflns_number 6758
_diffrn_reflns_theta_full 27.50
_diffrn_reflns_theta_max 27.50
_diffrn_standards_number 0
_exptl_absorpt_coefficient_mu 2.732
_exptl_absorpt_correction_T_max 0.8755
_exptl_absorpt_correction_T_min 0.5484
_exptl_absorpt_correction_type empirical
_exptl_absorpt_process_details
;
SADABS Sheldrick 1996
;
_exptl_crystal_colour colorless
_exptl_crystal_density_diffrn 1.879
_exptl_crystal_density_method 'not measured'
_exptl_crystal_description platelet
_exptl_crystal_F_000 640.00
_exptl_crystal_size_max 0.250
_exptl_crystal_size_mid 0.150
_exptl_crystal_size_min 0.050
_refine_diff_density_max 2.660
_refine_diff_density_min -0.930
_refine_ls_extinction_method none
_refine_ls_goodness_of_fit_ref 1.060
_refine_ls_hydrogen_treatment constr
_refine_ls_number_parameters 145
_refine_ls_number_reflns 2615
_refine_ls_number_restraints 0
_refine_ls_R_factor_gt 0.0453
_refine_ls_shift/su_max 0.000
_refine_ls_structure_factor_coef Fsqd
_refine_ls_weighting_details 'w = 1/[\s^2^(Fo^2^)+(0.0567P)^2^+3.9471P] where P=(Fo^2^+2Fc^2^)/3'
_refine_ls_weighting_scheme calc
_refine_ls_wR_factor_ref 0.1181
_reflns_number_gt 2180
_reflns_number_total 2615
_reflns_threshold_expression F^2^>2.0\s(F^2^)
_cod_data_source_file c2ce26003d.txt
_cod_data_source_block IodoInd_Sh
_cod_database_code 7208585

loop_
_symmetry_equiv_pos_site_id
_symmetry_equiv_pos_as_xyz
1 +X,+Y,+Z
2 -X,1/2+Y,1/2-Z
3 -X,-Y,-Z
4 +X,1/2-Y,1/2+Z

loop_
_atom_site_label
_atom_site_type_symbol
_atom_site_fract_x
_atom_site_fract_y
_atom_site_fract_z
_atom_site_U_iso_or_equiv
_atom_site_adp_type
_atom_site_occupancy
_atom_site_symmetry_multiplicity
_atom_site_calc_flag
_atom_site_refinement_flags
I1 I -0.21422(4) 0.11635(5) 0.16869(3) 0.04656(16) Uani 1.0 4 d .
O1 O 0.3842(4) 0.4542(4) 0.5730(3) 0.0242(7) Uani 1.0 4 d .
O2 O 0.4985(4) -0.0413(4) 0.6453(3) 0.0297(8) Uani 1.0 4 d .
N1 N 0.4698(4) 0.2875(5) 0.4847(3) 0.0227(8) Uani 1.0 4 d .
N2 N 0.4741(5) 0.1554(5) 0.7459(3) 0.0295(9) Uani 1.0 4 d .
C1 C 0.2059(5) 0.2228(6) 0.5985(4) 0.0258(10) Uani 1.0 4 d .
C2 C 0.3301(5) 0.1658(5) 0.5725(3) 0.0187(8) Uani 1.0 4 d .
C3 C 0.2697(5) 0.0438(5) 0.4863(3) 0.0227(9) Uani 1.0 4 d .
C4 C 0.1314(5) 0.1130(6) 0.4354(4) 0.0250(9) Uani 1.0 4 d .
C5 C 0.0459(5) 0.0832(6) 0.3403(4) 0.0281(10) Uani 1.0 4 d .
C6 C -0.0807(5) 0.1594(6) 0.3115(4) 0.0330(11) Uani 1.0 4 d .
C7 C -0.1186(6) 0.2625(7) 0.3742(5) 0.0385(12) Uani 1.0 4 d .
C8 C -0.0318(6) 0.2892(6) 0.4694(4) 0.0351(11) Uani 1.0 4 d .
C9 C 0.0942(5) 0.2144(6) 0.4998(4) 0.0294(10) Uani 1.0 4 d .
C10 C 0.3971(4) 0.3156(5) 0.5419(3) 0.0176(8) Uani 1.0 4 d .
C11 C 0.4417(5) 0.0839(5) 0.6581(3) 0.0219(9) Uani 1.0 4 d .
H1 H 0.5117 0.3688 0.4672 0.0272 Uiso 1.0 4 calc R
H2 H 0.4765 0.1875 0.4642 0.0272 Uiso 1.0 4 calc R
H3 H 0.5377 0.1132 0.7968 0.0354 Uiso 1.0 4 calc R
H4 H 0.4321 0.2450 0.7533 0.0354 Uiso 1.0 4 calc R
H5 H 0.1880 0.1488 0.6472 0.0309 Uiso 1.0 4 calc R
H6 H 0.2180 0.3358 0.6250 0.0309 Uiso 1.0 4 calc R
H7 H 0.3235 0.0413 0.4416 0.0272 Uiso 1.0 4 calc R
H8 H 0.2646 -0.0681 0.5112 0.0272 Uiso 1.0 4 calc R
H9 H 0.0718 0.0143 0.2966 0.0337 Uiso 1.0 4 calc R
H10 H -0.2041 0.3147 0.3519 0.0462 Uiso 1.0 4 calc R
H11 H -0.0579 0.3576 0.5132 0.0421 Uiso 1.0 4 calc R

loop_
_atom_site_aniso_label
_atom_site_aniso_U_11
_atom_site_aniso_U_22
_atom_site_aniso_U_33
_atom_site_aniso_U_12
_atom_site_aniso_U_13
_atom_site_aniso_U_23
I1 0.0361(3) 0.0556(3) 0.0396(3) -0.00983(16) 0.00160(15) 0.01402(17)
O1 0.0370(18) 0.0143(14) 0.0259(15) -0.0060(13) 0.0168(14) -0.0031(12)
O2 0.050(2) 0.0172(15) 0.0229(15) 0.0053(15) 0.0133(15) -0.0010(13)
N1 0.037(2) 0.0128(16) 0.0227(17) -0.0056(15) 0.0151(16) -0.0005(14)
N2 0.046(3) 0.0213(19) 0.0207(18) 0.0073(17) 0.0109(17) 0.0008(15)
C1 0.037(3) 0.018(2) 0.030(3) -0.0047(18) 0.021(2) -0.0029(17)
C2 0.027(2) 0.0121(17) 0.0187(18) -0.0038(16) 0.0104(16) -0.0007(15)
C3 0.035(3) 0.0130(18) 0.023(2) -0.0069(18) 0.0131(18) -0.0021(16)
C4 0.028(3) 0.018(2) 0.031(3) -0.0069(17) 0.0125(19) 0.0016(18)
C5 0.034(3) 0.021(3) 0.031(3) -0.0067(18) 0.012(2) 0.0000(18)
C6 0.030(3) 0.029(3) 0.038(3) -0.007(2) 0.009(2) 0.008(2)
C7 0.032(3) 0.033(3) 0.054(4) -0.001(2) 0.018(3) 0.010(3)
C8 0.036(3) 0.027(3) 0.051(3) -0.002(2) 0.025(3) 0.003(3)
C9 0.035(3) 0.023(3) 0.038(3) -0.0052(19) 0.022(3) 0.0009(19)
C10 0.024(2) 0.0153(18) 0.0117(16) -0.0035(16) 0.0040(15) -0.0013(15)
C11 0.034(3) 0.017(2) 0.0182(19) -0.0074(17) 0.0140(18) 0.0019(15)

loop_
_atom_type_symbol
_atom_type_description
_atom_type_scat_dispersion_real
_atom_type_scat_dispersion_imag
_atom_type_scat_source
C C 0.0033 0.0016
;
International Tables for Crystallography
(1992, Vol. C, Tables 4.2.6.8 and 6.1.1.4)
;
H H 0.0000 0.0000
;
International Tables for Crystallography
(1992, Vol. C, Table 6.1.1.4)
;
N N 0.0061 0.0033
;
International Tables for Crystallography
(1992, Vol. C, Tables 4.2.6.8 and 6.1.1.4)
;
O O 0.0106 0.0060
;
International Tables for Crystallography
(1992, Vol. C, Tables 4.2.6.8 and 6.1.1.4)
;
I I -0.4742 1.8119
;
International Tables for Crystallography
(1992, Vol. C, Tables 4.2.6.8 and 6.1.1.4)
;

loop_
_geom_angle_atom_site_label_1
_geom_angle_atom_site_label_2
_geom_angle_atom_site_label_3
_geom_angle
_geom_angle_publ_flag
C2 C1 C9 102.4(4) yes
C1 C2 C3 103.5(4) yes
C1 C2 C10 109.5(4) yes
C1 C2 C11 114.7(4) yes
C3 C2 C10 112.6(4) yes
C3 C2 C11 111.0(4) yes
C10 C2 C11 105.8(4) yes
C2 C3 C4 102.6(4) yes
C3 C4 C5 128.3(5) yes
C3 C4 C9 110.0(4) yes
C5 C4 C9 121.7(5) yes
C4 C5 C6 117.1(5) yes
I1 C6 C5 118.4(4) yes
I1 C6 C7 119.6(4) yes
C5 C6 C7 121.9(5) yes
C6 C7 C8 120.0(5) yes
C7 C8 C9 119.1(6) yes
C1 C9 C4 110.3(4) yes
C1 C9 C8 129.5(5) yes
C4 C9 C8 120.2(5) yes
O1 C10 N1 122.7(4) yes
O1 C10 C2 120.2(5) yes
N1 C10 C2 117.1(4) yes
O2 C11 N2 121.6(4) yes
O2 C11 C2 121.4(4) yes
N2 C11 C2 117.0(4) yes
C10 N1 H1 119.999 no
C10 N1 H2 119.999 no
H1 N1 H2 120.002 no
C11 N2 H3 120.002 no
C11 N2 H4 120.002 no
H3 N2 H4 119.996 no
C2 C1 H5 111.286 no
C2 C1 H6 111.286 no
C9 C1 H5 111.290 no
C9 C1 H6 111.286 no
H5 C1 H6 109.181 no
C2 C3 H7 111.237 no
C2 C3 H8 111.239 no
C4 C3 H7 111.235 no
C4 C3 H8 111.238 no
H7 C3 H8 109.146 no
C4 C5 H9 121.467 no
C6 C5 H9 121.470 no
C6 C7 H10 120.002 no
C8 C7 H10 120.007 no
C7 C8 H11 120.458 no
C9 C8 H11 120.461 no

loop_
_geom_bond_atom_site_label_1
_geom_bond_atom_site_label_2
_geom_bond_distance
_geom_bond_publ_flag
I1 C6 2.095(5) yes
O1 C10 1.243(5) yes
O2 C11 1.230(6) yes
N1 C10 1.318(7) yes
N2 C11 1.329(6) yes
C1 C2 1.548(8) yes
C1 C9 1.513(6) yes
C2 C3 1.551(6) yes
C2 C10 1.548(7) yes
C2 C11 1.543(6) yes
C3 C4 1.505(6) yes
C4 C5 1.384(6) yes
C4 C9 1.394(8) yes
C5 C6 1.403(7) yes
C6 C7 1.388(9) yes
C7 C8 1.386(8) yes
C8 C9 1.392(7) yes
N1 H1 0.880 no
N1 H2 0.880 no
N2 H3 0.880 no
N2 H4 0.880 no
C1 H5 0.990 no
C1 H6 0.990 no
C3 H7 0.990 no
C3 H8 0.990 no
C5 H9 0.950 no
C7 H10 0.950 no
C8 H11 0.950 no

loop_
_geom_contact_atom_site_label_1
_geom_contact_atom_site_label_2
_geom_contact_distance
_geom_contact_publ_flag
_geom_contact_site_symmetry_2
O1 N2 3.387(5) no .
O1 C1 2.774(6) no .
O1 C9 3.483(6) no .
O1 C11 3.244(5) no .
O2 N1 3.490(5) no .
O2 C3 2.799(5) no .
O2 C10 3.286(5) no .
N1 C3 2.906(6) no .
N1 C11 3.093(6) no .
N2 C1 2.963(6) no .
N2 C10 3.065(6) no .
C4 C7 2.767(7) no .
C4 C10 3.171(6) no .
C5 C8 2.822(8) no .
C6 C9 2.756(7) no .
C9 C10 3.153(7) no .
I1 O1 3.590(3) no 2_545
I1 N1 3.579(4) no 4_454
O1 I1 3.590(3) no 2_555
O1 N1 2.892(6) no 3_666
O1 N2 3.018(5) no 2_656
O2 N1 2.842(5) no 3_656
O2 N2 2.893(5) no 2_646
O2 C3 3.556(7) no 3_656
N1 I1 3.579(4) no 4_655
N1 O1 2.892(6) no 3_666
N1 O2 2.842(5) no 3_656
N1 N1 3.531(5) no 3_666
N1 N2 3.482(6) no 4_554
N2 O1 3.018(5) no 2_646
N2 O2 2.893(5) no 2_656
N2 N1 3.482(6) no 4_555
C3 O2 3.556(7) no 3_656
C8 C8 3.564(7) no 3_566
I1 H9 3.0744 no .
I1 H10 3.0656 no .
O1 H1 2.4459 no .
O1 H2 3.0283 no .
O1 H4 3.0043 no .
O1 H6 2.3309 no .
O2 H2 3.1522 no .
O2 H3 2.4302 no .
O2 H4 3.0163 no .
O2 H7 2.9719 no .
O2 H8 2.5812 no .
N1 H7 2.4840 no .
N2 H5 2.8712 no .
N2 H6 3.0564 no .
C1 H4 2.6681 no .
C1 H7 3.2712 no .
C1 H8 2.8513 no .
C1 H11 2.8572 no .
C2 H1 3.2630 no .
C2 H2 2.5392 no .
C2 H3 3.2647 no .
C2 H4 2.5431 no .
C3 H2 2.5868 no .
C3 H5 2.8563 no .
C3 H6 3.2696 no .
C3 H9 2.8371 no .
C4 H2 3.5711 no .
C4 H5 2.9164 no .
C4 H6 3.1493 no .
C4 H11 3.2750 no .
C5 H7 2.8182 no .
C5 H8 3.0153 no .
C5 H10 3.2916 no .
C6 H11 3.2619 no .
C7 H9 3.2986 no .
C8 H5 3.0429 no .
C8 H6 2.8532 no .
C9 H7 3.1453 no .
C9 H8 2.8954 no .
C9 H9 3.2881 no .
C9 H10 3.2554 no .
C10 H4 2.9943 no .
C10 H5 3.3514 no .
C10 H6 2.5537 no .
C10 H7 2.6379 no .
C10 H8 3.3999 no .
C11 H2 3.0525 no .
C11 H5 2.6771 no .
C11 H6 3.0438 no .
C11 H7 2.9631 no .
C11 H8 2.6174 no .
H1 H7 3.2774 no .
H2 H7 1.9446 no .
H2 H8 3.2885 no .
H4 H5 2.6332 no .
H4 H6 2.5020 no .
H5 H8 2.9445 no .
H5 H11 3.1621 no .
H6 H11 2.8179 no .
H7 H9 2.7804 no .
H8 H9 3.1489 no .
H10 H11 2.3424 no .
I1 H1 3.3399 no 4_454
I1 H5 3.3611 no 3_556
I1 H8 3.5648 no 2_555
I1 H9 3.5457 no 2_555
I1 H11 3.1965 no 4_554
O1 H1 2.0132 no 3_666
O1 H2 3.3965 no 3_666
O1 H3 2.2000 no 2_656
O1 H4 3.5208 no 2_656
O1 H10 3.1140 no 3_566
O1 H11 3.5864 no 3_566
O2 H1 3.1107 no 3_656
O2 H2 2.0628 no 3_656
O2 H3 3.0039 no 2_646
O2 H4 2.2358 no 2_646
O2 H7 2.5780 no 3_656
N1 H1 2.8835 no 3_666
N1 H3 3.1260 no 4_554
N1 H4 3.2288 no 4_554
N1 H7 3.3969 no 3_656
N1 H8 3.3067 no 3_656
N2 H1 3.0787 no 4_555
N2 H2 3.3835 no 4_555
N2 H4 3.4955 no 2_646
N2 H10 3.2281 no 4_655
C3 H2 3.1548 no 3_656
C5 H5 3.1615 no 3_556
C6 H5 2.9024 no 3_556
C6 H9 3.3061 no 2_555
C7 H3 3.5617 no 4_454
C7 H5 3.4308 no 3_556
C7 H6 3.4473 no 3_566
C7 H8 3.0495 no 3_556
C7 H9 3.3652 no 2_555
C8 H8 3.1329 no 3_556
C8 H11 3.0212 no 3_566
C9 H11 3.5162 no 3_566
C10 H1 2.7706 no 3_666
C10 H3 3.2721 no 2_656
C11 H2 3.1253 no 3_656
C11 H4 3.1514 no 2_646
C11 H7 3.4048 no 3_656
H1 I1 3.3399 no 4_655
H1 O1 2.0132 no 3_666
H1 O2 3.1107 no 3_656
H1 N1 2.8835 no 3_666
H1 N2 3.0787 no 4_554
H1 C10 2.7706 no 3_666
H1 H1 2.3892 no 3_666
H1 H3 2.5597 no 4_554
H1 H4 3.0504 no 4_554
H1 H8 3.3458 no 3_656
H2 O1 3.3965 no 3_666
H2 O2 2.0628 no 3_656
H2 N2 3.3835 no 4_554
H2 C3 3.1548 no 3_656
H2 C11 3.1253 no 3_656
H2 H2 3.2182 no 3_656
H2 H3 3.1468 no 4_554
H2 H4 2.9620 no 4_554
H2 H7 2.8039 no 3_656
H2 H8 2.8050 no 3_656
H3 O1 2.2000 no 2_646
H3 O2 3.0039 no 2_656
H3 N1 3.1260 no 4_555
H3 C7 3.5617 no 4_655
H3 C10 3.2721 no 2_646
H3 H1 2.5597 no 4_555
H3 H2 3.1468 no 4_555
H3 H4 3.1350 no 2_646
H3 H6 3.3307 no 2_646
H3 H10 2.6333 no 4_655
H4 O1 3.5208 no 2_646
H4 O2 2.2358 no 2_656
H4 N1 3.2288 no 4_555
H4 N2 3.4955 no 2_656
H4 C11 3.1514 no 2_656
H4 H1 3.0504 no 4_555
H4 H2 2.9620 no 4_555
H4 H3 3.1350 no 2_656
H5 I1 3.3611 no 3_556
H5 C5 3.1615 no 3_556
H5 C6 2.9024 no 3_556
H5 C7 3.4308 no 3_556
H5 H9 3.3765 no 3_556
H6 C7 3.4473 no 3_566
H6 H3 3.3307 no 2_656
H6 H9 3.5376 no 4_555
H6 H10 2.8850 no 3_566
H6 H11 3.2909 no 3_566
H7 O2 2.5780 no 3_656
H7 N1 3.3969 no 3_656
H7 C11 3.4048 no 3_656
H7 H2 2.8039 no 3_656
H7 H7 3.5959 no 3_656
H8 I1 3.5648 no 2_545
H8 N1 3.3067 no 3_656
H8 C7 3.0495 no 3_556
H8 C8 3.1329 no 3_556
H8 H1 3.3458 no 3_656
H8 H2 2.8050 no 3_656
H8 H10 3.0299 no 3_556
H8 H11 3.1544 no 3_556
H9 I1 3.5457 no 2_545
H9 C6 3.3061 no 2_545
H9 C7 3.3652 no 2_545
H9 H5 3.3765 no 3_556
H9 H6 3.5376 no 4_554
H9 H10 3.3404 no 2_545
H10 O1 3.1140 no 3_566
H10 N2 3.2281 no 4_454
H10 H3 2.6333 no 4_454
H10 H6 2.8850 no 3_566
H10 H8 3.0299 no 3_556
H10 H9 3.3404 no 2_555
H11 I1 3.1965 no 4_555
H11 O1 3.5864 no 3_566
H11 C8 3.0212 no 3_566
H11 C9 3.5162 no 3_566
H11 H6 3.2909 no 3_566
H11 H8 3.1544 no 3_556
H11 H11 2.7130 no 3_566

loop_
_geom_hbond_atom_site_label_D
_geom_hbond_atom_site_label_H
_geom_hbond_atom_site_label_A
_geom_hbond_site_symmetry_A
_geom_hbond_distance_DA
_geom_hbond_distance_DH
_geom_hbond_distance_HA
_geom_hbond_angle_DHA
_geom_hbond_publ_flag
N1 H1 O1 3_666 2.892(6) 0.880 2.013 176.8 no
N1 H2 O2 3_656 2.842(5) 0.880 2.063 147.1 no
N2 H3 O1 2_646 3.018(5) 0.880 2.200 154.5 no
N2 H4 O2 2_656 2.893(5) 0.880 2.236 131.3 no

loop_
_geom_torsion_atom_site_label_1
_geom_torsion_atom_site_label_2
_geom_torsion_atom_site_label_3
_geom_torsion_atom_site_label_4
_geom_torsion
_geom_torsion_publ_flag
C2 C1 C9 C4 19.6(5) no
C2 C1 C9 C8 -161.2(5) no
C9 C1 C2 C3 -31.3(4) no
C9 C1 C2 C10 89.0(4) no
C9 C1 C2 C11 -152.4(3) no
C1 C2 C3 C4 32.0(4) no
C1 C2 C10 O1 26.0(5) no
C1 C2 C10 N1 -155.9(3) no
C1 C2 C11 O2 136.4(5) no
C1 C2 C11 N2 -44.0(5) no
C3 C2 C10 O1 140.5(4) no
C3 C2 C10 N1 -41.4(5) no
C10 C2 C3 C4 -86.2(4) no
C3 C2 C11 O2 19.6(7) no
C3 C2 C11 N2 -160.8(4) no
C11 C2 C3 C4 155.5(4) no
C10 C2 C11 O2 -102.8(5) no
C10 C2 C11 N2 76.7(5) no
C11 C2 C10 O1 -98.1(4) no
C11 C2 C10 N1 80.0(4) no
C2 C3 C4 C5 160.9(5) no
C2 C3 C4 C9 -20.9(5) no
C3 C4 C5 C6 177.9(4) no
C3 C4 C9 C1 0.9(6) no
C3 C4 C9 C8 -178.4(4) no
C5 C4 C9 C1 179.2(4) no
C5 C4 C9 C8 -0.1(8) no
C9 C4 C5 C6 -0.2(7) no
C4 C5 C6 I1 -179.5(4) no
C4 C5 C6 C7 1.1(8) no
I1 C6 C7 C8 178.8(4) no
C5 C6 C7 C8 -1.7(9) no
C6 C7 C8 C9 1.4(9) no
C7 C8 C9 C1 -179.7(5) no
C7 C8 C9 C4 -0.6(8) no
